data_7124840
loop_
_publ_author_name
'Li, Meiqi'
'Zhang, Qi'
'Wang, Jian-Rong'
'Mei, Xuefeng'

_publ_section_title
;
 Mechanochromism triggered fluorescent color switching among polymorphs of
 a natural fluorescence pigment.
;
_journal_issue 75
_journal_name_full 'Chemical communications (Cambridge, England)'
_journal_page_first 11288
_journal_page_last 11291
_journal_paper_doi 10.1039/c6cc04958c
_journal_volume 52
_journal_year 2016
_chemical_formula_moiety 'C15 H10 O5'
_chemical_formula_sum 'C15 H10 O5'
_chemical_formula_weight 270.23
_space_group_crystal_system monoclinic
_space_group_IT_number 14
_space_group_name_Hall '-P 2yn'
_space_group_name_H-M_alt 'P 1 21/n 1'
_atom_sites_solution_hydrogens geom
_audit_creation_date 2016-08-15
_audit_creation_method
;
Olex2 1.2-beta
(compiled 2016.07.26 svn.r3321 for OlexSys, GUI svn.r5206)
;
_audit_update_record
;
2016-08-15 deposited with the CCDC.
2016-08-22 downloaded from the CCDC.
;
_cell_angle_alpha 90
_cell_angle_beta 96.188(4)
_cell_angle_gamma 90
_cell_formula_units_Z 4
_cell_length_a 16.4721(10)
_cell_length_b 3.6915(2)
_cell_length_c 19.4294(12)
_cell_measurement_reflns_used 1570
_cell_measurement_temperature 100(2)
_cell_measurement_theta_max 24.46
_cell_measurement_theta_min 2.49
_cell_volume 1174.56(12)
_computing_cell_refinement 'SAINT v7.68A (Bruker, 2009)'
_computing_data_collection 'SMART (Bruker, 2009)'
_computing_data_reduction 'SAINT v7.68A (Bruker, 2009)'
_computing_molecular_graphics 'Olex2 (Dolomanov et al., 2009)'
_computing_publication_material 'Olex2 (Dolomanov et al., 2009)'
_computing_structure_refinement 'ShelXL (Sheldrick, 2015)'
_diffrn_ambient_temperature 100.0
_diffrn_measured_fraction_theta_full 0.993
_diffrn_measured_fraction_theta_max 0.993
_diffrn_measurement_device_type 'Bruker APEX-II CCD'
_diffrn_measurement_method '\f and \w scans'
_diffrn_radiation_type MoK\a
_diffrn_radiation_wavelength 0.71073
_diffrn_reflns_av_R_equivalents 0.0906
_diffrn_reflns_av_unetI/netI 0.0853
_diffrn_reflns_Laue_measured_fraction_full 0.993
_diffrn_reflns_Laue_measured_fraction_max 0.993
_diffrn_reflns_limit_h_max 19
_diffrn_reflns_limit_h_min -19
_diffrn_reflns_limit_k_max 4
_diffrn_reflns_limit_k_min -4
_diffrn_reflns_limit_l_max 22
_diffrn_reflns_limit_l_min -22
_diffrn_reflns_number 12341
_diffrn_reflns_point_group_measured_fraction_full 0.993
_diffrn_reflns_point_group_measured_fraction_max 0.993
_diffrn_reflns_theta_full 24.510
_diffrn_reflns_theta_max 24.510
_diffrn_reflns_theta_min 1.541
_exptl_absorpt_coefficient_mu 0.116
_exptl_crystal_colour orange
_exptl_crystal_colour_primary orange
_exptl_crystal_density_diffrn 1.541
_exptl_crystal_density_method 'not measured'
_exptl_crystal_description needle
_exptl_crystal_F_000 565
_exptl_crystal_size_max 0.3
_exptl_crystal_size_mid 0.11
_exptl_crystal_size_min 0.05
_refine_diff_density_max 0.527
_refine_diff_density_min -0.282
_refine_diff_density_rms 0.094
_refine_ls_extinction_method none
_refine_ls_goodness_of_fit_ref 1.014
_refine_ls_hydrogen_treatment constr
_refine_ls_matrix_type full
_refine_ls_number_parameters 185
_refine_ls_number_reflns 1954
_refine_ls_number_restraints 129
_refine_ls_restrained_S_all 1.103
_refine_ls_R_factor_all 0.1845
_refine_ls_R_factor_gt 0.0907
_refine_ls_shift/su_max 0.000
_refine_ls_shift/su_mean 0.000
_refine_ls_structure_factor_coef Fsqd
_refine_ls_weighting_details 'w=1/[\s^2^(Fo^2^)+(0.1638P)^2^+1.3269P] where P=(Fo^2^+2Fc^2^)/3'
_refine_ls_weighting_scheme calc
_refine_ls_wR_factor_gt 0.2232
_refine_ls_wR_factor_ref 0.3060
_reflns_Friedel_coverage 0.000
_reflns_number_gt 909
_reflns_number_total 1954
_reflns_threshold_expression 'I > 2\s(I)'
_cod_data_source_file c6cc04958c2.cif
_cod_data_source_block mo_2015535_0m_sq_s
_cod_database_code 7124840
_shelx_space_group_comment
;
The symmetry employed for this shelxl refinement is uniquely defined
by the following loop, which should always be used as a source of
symmetry information in preference to the above space-group names.
They are only intended as comments.
;
_olex2_refinement_description
;
1. Fixed Uiso
 At 1.2 times of:
  All C(H) groups
 At 1.5 times of:
  All C(H,H,H) groups, All O(H) groups
2. Rigid bond restraints
 O4, C3
 with sigma for 1-2 distances of 0.002 and sigma for 1-3 distances of 0.002
 C1, C11
 with sigma for 1-2 distances of 0.002 and sigma for 1-3 distances of 0.002
 C4, C3
 with sigma for 1-2 distances of 0.002 and sigma for 1-3 distances of 0.002
3. Uiso/Uaniso restraints and constraints
C1 \\sim C11: within 2A with sigma of 0.002 and sigma for terminal atoms of
0.004
O4 \\sim C3: within 2A with sigma of 0.002 and sigma for terminal atoms of 0.004
C3 \\sim C4: within 2A with sigma of 0.002 and sigma for terminal atoms of 0.004
Uanis(C9) \\sim Ueq, Uanis(C11) \\sim Ueq, Uanis(C1) \\sim Ueq, Uanis(C2) \\sim
Ueq, Uanis(C3) \\sim Ueq, Uanis(C4) \\sim Ueq, Uanis(C12) \\sim Ueq, Uanis(C10)
\\sim Ueq, Uanis(C14) \\sim Ueq, Uanis(C13) \\sim Ueq, Uanis(C8) \\sim Ueq,
Uanis(C7) \\sim Ueq, Uanis(C6) \\sim Ueq, Uanis(C5) \\sim Ueq: with sigma of
0.005 and sigma for terminal atoms of 0.01
Uanis(O3) \\sim Ueq, Uanis(O1) \\sim Ueq, Uanis(O5) \\sim Ueq, Uanis(O2) \\sim
Ueq: with sigma of 0.005 and sigma for terminal atoms of 0.01
4.a Aromatic/amide H refined with riding coordinates:
 C2(H2), C4(H4A), C5(H5A), C7(H7)
4.b Idealised Me refined as rotating group:
 C15(H15A,H15B,H15C)
4.c Idealised tetrahedral OH refined as rotating group:
 O4(H4), O3(H3), O5(H5)
;
_shelx_shelxl_version_number 2014/7
_olex2_submission_special_instructions 'No special instructions were received'

loop_
_space_group_symop_operation_xyz
'x, y, z'
'-x+1/2, y+1/2, -z+1/2'
'-x, -y, -z'
'x-1/2, -y-1/2, z-1/2'

loop_
_atom_site_label
_atom_site_type_symbol
_atom_site_fract_x
_atom_site_fract_y
_atom_site_fract_z
_atom_site_U_iso_or_equiv
_atom_site_adp_type
_atom_site_occupancy
_atom_site_site_symmetry_order
_atom_site_calc_flag
_atom_site_refinement_flags_posn
_atom_site_refinement_flags_adp
O4 O -0.1055(3) 1.2511(13) 0.3426(2) 0.0584(13) Uani 1 1 d . U
H4 H -0.1205 1.2925 0.3819 0.088 Uiso 1 1 calc GR .
O3 O 0.1220(3) 0.7445(12) 0.24491(19) 0.0468(13) Uani 1 1 d . U
H3 H 0.1724 0.7081 0.2530 0.070 Uiso 1 1 calc GR .
O1 O 0.2602(2) 0.7081(11) 0.32131(19) 0.0429(12) Uani 1 1 d . U
O2 O 0.1264(2) 1.3367(10) 0.53294(19) 0.0388(12) Uani 1 1 d . U
O5 O 0.3989(2) 0.6323(12) 0.3990(2) 0.0485(13) Uani 1 1 d . U
H5 H 0.3676 0.6274 0.3619 0.073 Uiso 1 1 calc GR .
C2 C 0.0122(4) 0.9930(17) 0.2952(3) 0.0419(16) Uani 1 1 d . U
H2 H -0.0207 0.9563 0.2525 0.050 Uiso 1 1 calc R .
C3 C -0.0223(4) 1.1439(17) 0.3501(3) 0.0410(12) Uani 1 1 d . U
C4 C 0.0251(3) 1.1954(16) 0.4128(3) 0.0376(12) Uani 1 1 d . U
H4A H 0.0013 1.2928 0.4512 0.045 Uiso 1 1 calc R .
C12 C 0.1067(3) 1.1049(14) 0.4194(3) 0.0261(13) Uani 1 1 d . U
C10 C 0.1562(3) 1.1717(15) 0.4866(3) 0.0302(14) Uani 1 1 d . U
C14 C 0.2418(3) 1.0472(15) 0.4955(3) 0.0281(14) Uani 1 1 d . U
C5 C 0.2869(4) 1.0803(16) 0.5584(3) 0.0373(15) Uani 1 1 d . U
H5A H 0.2627 1.1823 0.5962 0.045 Uiso 1 1 calc R .
C6 C 0.3690(4) 0.9650(18) 0.5680(3) 0.0482(18) Uani 1 1 d . U
C15 C 0.4149(4) 1.0194(19) 0.6352(3) 0.0565(19) Uani 1 1 d . .
H15A H 0.4676 0.8955 0.6365 0.085 Uiso 1 1 calc GR .
H15B H 0.3841 0.9203 0.6713 0.085 Uiso 1 1 calc GR .
H15C H 0.4239 1.2791 0.6431 0.085 Uiso 1 1 calc GR .
C11 C 0.1432(3) 0.9455(15) 0.3640(3) 0.0298(12) Uani 1 1 d . U
C1 C 0.0939(3) 0.8937(15) 0.3010(3) 0.0320(12) Uani 1 1 d . U
C9 C 0.2288(3) 0.8434(15) 0.3723(3) 0.0319(15) Uani 1 1 d . U
C13 C 0.2763(3) 0.8895(15) 0.4382(3) 0.0298(14) Uani 1 1 d . U
C7 C 0.4031(4) 0.8207(17) 0.5131(3) 0.0445(17) Uani 1 1 d . U
H7 H 0.4587 0.7470 0.5192 0.053 Uiso 1 1 calc R .
C8 C 0.3594(3) 0.7790(16) 0.4493(3) 0.0356(15) Uani 1 1 d . U

loop_
_atom_site_aniso_label
_atom_site_aniso_U_11
_atom_site_aniso_U_22
_atom_site_aniso_U_33
_atom_site_aniso_U_23
_atom_site_aniso_U_13
_atom_site_aniso_U_12
O4 0.062(2) 0.041(3) 0.075(3) 0.009(2) 0.020(2) 0.007(2)
O3 0.077(3) 0.028(3) 0.039(2) -0.003(2) 0.024(2) -0.013(3)
O1 0.065(3) 0.021(2) 0.049(2) -0.0017(19) 0.034(2) 0.000(2)
O2 0.060(3) 0.016(2) 0.045(2) -0.0076(19) 0.0240(19) -0.0027(19)
O5 0.056(3) 0.026(3) 0.068(3) 0.005(2) 0.031(2) 0.011(2)
C2 0.056(3) 0.028(3) 0.040(3) 0.006(3) -0.002(3) -0.011(3)
C3 0.051(2) 0.025(2) 0.050(2) 0.008(2) 0.0164(19) -0.0013(19)
C4 0.048(2) 0.022(2) 0.046(2) 0.006(2) 0.0192(19) -0.001(2)
C12 0.036(3) 0.009(3) 0.035(3) 0.003(2) 0.014(2) 0.000(2)
C10 0.040(3) 0.015(3) 0.037(3) 0.001(2) 0.010(2) -0.003(2)
C14 0.038(3) 0.011(3) 0.038(3) 0.001(2) 0.015(2) 0.000(2)
C5 0.051(3) 0.021(3) 0.041(3) 0.002(2) 0.011(3) -0.003(3)
C6 0.057(3) 0.029(3) 0.058(3) 0.006(3) 0.002(3) -0.004(3)
C15 0.083(5) 0.029(4) 0.055(4) 0.003(3) -0.003(4) 0.010(4)
C11 0.044(2) 0.013(2) 0.035(2) 0.0036(19) 0.0144(18) -0.0038(19)
C1 0.047(2) 0.015(2) 0.036(2) 0.004(2) 0.0144(18) -0.005(2)
C9 0.043(3) 0.013(3) 0.043(3) 0.003(2) 0.020(3) 0.000(2)
C13 0.039(3) 0.014(3) 0.037(3) 0.007(2) 0.012(2) -0.001(2)
C7 0.046(3) 0.027(3) 0.062(3) 0.006(3) 0.017(3) 0.000(3)
C8 0.044(3) 0.017(3) 0.048(3) 0.002(2) 0.015(3) 0.000(3)

loop_
_atom_type_symbol
_atom_type_description
_atom_type_scat_dispersion_real
_atom_type_scat_dispersion_imag
_atom_type_scat_source
C C 0.0033 0.0016 'International Tables Vol C Tables 4.2.6.8 and 6.1.1.4'
H H 0.0000 0.0000 'International Tables Vol C Tables 4.2.6.8 and 6.1.1.4'
O O 0.0106 0.0060 'International Tables Vol C Tables 4.2.6.8 and 6.1.1.4'

loop_
_geom_angle_atom_site_label_1
_geom_angle_atom_site_label_2
_geom_angle_atom_site_label_3
_geom_angle
C3 O4 H4 109.5
C1 O3 H3 109.5
C8 O5 H5 109.5
C3 C2 H2 119.3
C3 C2 C1 121.4(5)
C1 C2 H2 119.3
C2 C3 O4 120.5(6)
C2 C3 C4 119.7(6)
C4 C3 O4 119.8(5)
C3 C4 H4A 120.0
C12 C4 C3 119.9(5)
C12 C4 H4A 120.0
C4 C12 C10 118.6(5)
C4 C12 C11 121.3(5)
C11 C12 C10 120.1(5)
O2 C10 C12 120.1(5)
O2 C10 C14 121.3(5)
C14 C10 C12 118.5(5)
C5 C14 C10 119.8(5)
C5 C14 C13 120.8(5)
C13 C14 C10 119.5(5)
C14 C5 H5A 119.6
C14 C5 C6 120.8(5)
C6 C5 H5A 119.6
C5 C6 C15 118.4(6)
C7 C6 C5 118.9(6)
C7 C6 C15 122.7(6)
C6 C15 H15A 109.5
C6 C15 H15B 109.5
C6 C15 H15C 109.5
H15A C15 H15B 109.5
H15A C15 H15C 109.5
H15B C15 H15C 109.5
C12 C11 C9 120.6(5)
C1 C11 C12 117.7(5)
C1 C11 C9 121.6(5)
O3 C1 C2 117.2(5)
O3 C1 C11 122.9(5)
C2 C1 C11 119.9(5)
O1 C9 C11 119.2(5)
O1 C9 C13 121.0(5)
C13 C9 C11 119.8(5)
C14 C13 C9 121.3(5)
C8 C13 C14 117.1(5)
C8 C13 C9 121.5(5)
C6 C7 H7 119.0
C6 C7 C8 122.0(6)
C8 C7 H7 119.0
O5 C8 C13 122.5(5)
O5 C8 C7 117.0(5)
C7 C8 C13 120.5(5)

loop_
_geom_bond_atom_site_label_1
_geom_bond_atom_site_label_2
_geom_bond_distance
O4 H4 0.8400
O4 C3 1.419(7)
O3 H3 0.8400
O3 C1 1.346(6)
O1 C9 1.268(6)
O2 C10 1.232(6)
O5 H5 0.8400
O5 C8 1.345(6)
C2 H2 0.9500
C2 C3 1.379(8)
C2 C1 1.388(8)
C3 C4 1.388(8)
C4 H4A 0.9500
C4 C12 1.379(7)
C12 C10 1.483(7)
C12 C11 1.416(7)
C10 C14 1.477(7)
C14 C5 1.367(8)
C14 C13 1.426(7)
C5 H5A 0.9500
C5 C6 1.411(8)
C6 C15 1.449(8)
C6 C7 1.366(8)
C15 H15A 0.9800
C15 H15B 0.9800
C15 H15C 0.9800
C11 C1 1.407(8)
C11 C9 1.452(7)
C9 C13 1.437(8)
C13 C8 1.423(7)
C7 H7 0.9500
C7 C8 1.372(8)

loop_
_geom_torsion_atom_site_label_1
_geom_torsion_atom_site_label_2
_geom_torsion_atom_site_label_3
_geom_torsion_atom_site_label_4
_geom_torsion
O4 C3 C4 C12 -177.4(5)
O1 C9 C13 C14 178.9(5)
O1 C9 C13 C8 -1.3(8)
O2 C10 C14 C5 7.0(8)
O2 C10 C14 C13 -173.8(5)
C2 C3 C4 C12 1.8(9)
C3 C2 C1 O3 179.2(5)
C3 C2 C1 C11 0.2(9)
C3 C4 C12 C10 178.5(5)
C3 C4 C12 C11 -2.6(8)
C4 C12 C10 O2 -7.0(8)
C4 C12 C10 C14 175.0(5)
C4 C12 C11 C1 2.2(8)
C4 C12 C11 C9 -178.4(5)
C12 C10 C14 C5 -175.1(5)
C12 C10 C14 C13 4.2(8)
C12 C11 C1 O3 -179.9(5)
C12 C11 C1 C2 -0.9(8)
C12 C11 C9 O1 -178.6(5)
C12 C11 C9 C13 2.7(8)
C10 C12 C11 C1 -179.0(5)
C10 C12 C11 C9 0.5(8)
C10 C14 C5 C6 -179.7(5)
C10 C14 C13 C9 -1.1(8)
C10 C14 C13 C8 179.1(5)
C14 C5 C6 C15 177.7(5)
C14 C5 C6 C7 0.3(9)
C14 C13 C8 O5 -178.9(5)
C14 C13 C8 C7 0.9(8)
C5 C14 C13 C9 178.2(5)
C5 C14 C13 C8 -1.6(8)
C5 C6 C7 C8 -1.2(10)
C6 C7 C8 O5 -179.7(6)
C6 C7 C8 C13 0.5(9)
C15 C6 C7 C8 -178.4(6)
C11 C12 C10 O2 174.1(5)
C11 C12 C10 C14 -3.9(7)
C11 C9 C13 C14 -2.4(8)
C11 C9 C13 C8 177.4(5)
C1 C2 C3 O4 178.6(5)
C1 C2 C3 C4 -0.6(9)
C1 C11 C9 O1 0.8(8)
C1 C11 C9 C13 -177.8(5)
C9 C11 C1 O3 0.7(8)
C9 C11 C1 C2 179.6(5)
C9 C13 C8 O5 1.3(8)
C9 C13 C8 C7 -179.0(5)
C13 C14 C5 C6 1.1(9)
